data_7240191
loop_
_publ_author_name
'Wang, Hao'
'Tian, Di'
'Meng, Zhaoxiang'
'Chen, Zhihao'
'Xue, Fei'
'Liu, Xiao-Yu'
'Song, Hao'
'Qin, Yong'

_publ_section_title
;
 Synthetic progress toward the marine natural product zamamiphidin A
;
_journal_issue 20
_journal_name_full 'RSC Advances'
_journal_page_first 11903
_journal_page_last 11906
_journal_paper_doi 10.1039/D0RA01580F
_journal_volume 10
_journal_year 2020
_chemical_formula_moiety 'C18 H26 N2 O8'
_chemical_formula_sum 'C18 H26 N2 O8'
_chemical_formula_weight 398.41
_space_group_crystal_system monoclinic
_space_group_IT_number 4
_space_group_name_Hall 'P 2yb'
_space_group_name_H-M_alt 'P 1 21 1'
_atom_sites_solution_hydrogens geom
_atom_sites_solution_primary iterative
_audit_creation_date 2017-12-18
_audit_creation_method
;
Olex2 1.2
(compiled 2017.08.10 svn.r3458 for OlexSys, GUI svn.r5381)
;
_audit_update_record
;
2019-12-27 deposited with the CCDC.	2020-03-18 downloaded from the CCDC.
;
_cell_angle_alpha 90
_cell_angle_beta 91.155(6)
_cell_angle_gamma 90
_cell_formula_units_Z 2
_cell_length_a 9.4436(6)
_cell_length_b 9.3899(6)
_cell_length_c 11.6167(8)
_cell_measurement_reflns_used 1031
_cell_measurement_temperature 293(2)
_cell_measurement_theta_max 23.1180
_cell_measurement_theta_min 4.0710
_cell_volume 1029.90(12)
_computing_cell_refinement
;
CrysAlisPro, Agilent Technologies,
Version 1.171.37.35 (release 13-08-2014 CrysAlis171 .NET)
(compiled Aug 13 2014,18:06:01)
;
_computing_data_collection
;
CrysAlisPro, Agilent Technologies,
Version 1.171.37.35 (release 13-08-2014 CrysAlis171 .NET)
(compiled Aug 13 2014,18:06:01)
;
_computing_data_reduction
;
CrysAlisPro, Agilent Technologies,
Version 1.171.37.35 (release 13-08-2014 CrysAlis171 .NET)
(compiled Aug 13 2014,18:06:01)
;
_computing_molecular_graphics 'Olex2 (Dolomanov et al., 2009)'
_computing_publication_material 'Olex2 (Dolomanov et al., 2009)'
_computing_structure_refinement 'ShelXL (Sheldrick, 2015)'
_computing_structure_solution
;
Superflip (Palatinus & Chapuis, 2007;Palatinus & van der Lee, 2008;
Palatinus et al., 2012)
;
_diffrn_ambient_temperature 293.15
_diffrn_detector 'CCD plate'
_diffrn_detector_area_resol_mean 16.0874
_diffrn_detector_type Eos
_diffrn_measured_fraction_theta_full 0.997
_diffrn_measured_fraction_theta_max 0.997
_diffrn_measurement_details
;
#__ type_ start__ end____ width___ exp.time_
  1 omega   -2.00   85.50   0.7000   22.5000
omega____ theta____ kappa____ phi______ frames
    -       16.6856   38.0000  -30.0000 125

#__ type_ start__ end____ width___ exp.time_
  2 omega  -52.00   21.50   0.7000   22.5000
omega____ theta____ kappa____ phi______ frames
    -       16.6856  -38.0000 -180.0000 105

#__ type_ start__ end____ width___ exp.time_
  3 omega   -7.00   22.40   0.7000   22.5000
omega____ theta____ kappa____ phi______ frames
    -       16.6856   77.0000 -120.0000 42

#__ type_ start__ end____ width___ exp.time_
  4 omega  -50.00  -22.00   0.7000   22.5000
omega____ theta____ kappa____ phi______ frames
    -       16.6856  -77.0000 -180.0000 40
;
_diffrn_measurement_device 'four-circle diffractometer'
_diffrn_measurement_device_type 'Xcalibur, Eos'
_diffrn_measurement_method '\w scans'
_diffrn_orient_matrix_UB_11 -0.0750065000
_diffrn_orient_matrix_UB_12 -0.0020141000
_diffrn_orient_matrix_UB_13 -0.0039848000
_diffrn_orient_matrix_UB_21 0.0031203000
_diffrn_orient_matrix_UB_22 0.0076257000
_diffrn_orient_matrix_UB_23 -0.0606441000
_diffrn_orient_matrix_UB_31 0.0023710000
_diffrn_orient_matrix_UB_32 -0.0751354000
_diffrn_orient_matrix_UB_33 -0.0060661000
_diffrn_radiation_monochromator graphite
_diffrn_radiation_probe x-ray
_diffrn_radiation_type MoK\a
_diffrn_radiation_wavelength 0.71073
_diffrn_reflns_av_R_equivalents 0.0160
_diffrn_reflns_av_unetI/netI 0.0430
_diffrn_reflns_Laue_measured_fraction_full 0.997
_diffrn_reflns_Laue_measured_fraction_max 0.997
_diffrn_reflns_limit_h_max 11
_diffrn_reflns_limit_h_min -11
_diffrn_reflns_limit_k_max 11
_diffrn_reflns_limit_k_min -10
_diffrn_reflns_limit_l_max 12
_diffrn_reflns_limit_l_min -14
_diffrn_reflns_number 4893
_diffrn_reflns_point_group_measured_fraction_full 0.842
_diffrn_reflns_point_group_measured_fraction_max 0.825
_diffrn_reflns_theta_full 25.242
_diffrn_reflns_theta_max 26.367
_diffrn_reflns_theta_min 3.060
_diffrn_source 'Enhance (Mo) X-ray Source'
_exptl_absorpt_coefficient_mu 0.101
_exptl_absorpt_correction_T_max 1.00000
_exptl_absorpt_correction_T_min 0.83553
_exptl_absorpt_correction_type multi-scan
_exptl_absorpt_process_details
;
CrysAlisPro, Agilent Technologies,
Version 1.171.37.35 (release 13-08-2014 CrysAlis171 .NET)
(compiled Aug 13 2014,18:06:01)
Empirical absorption correction using spherical harmonics,
 implemented in SCALE3 ABSPACK scaling algorithm.
;
_exptl_crystal_density_diffrn 1.285
_exptl_crystal_density_method 'not measured'
_exptl_crystal_F_000 424
_exptl_crystal_size_max 0.35
_exptl_crystal_size_mid 0.3
_exptl_crystal_size_min 0.25
_refine_diff_density_max 0.133
_refine_diff_density_min -0.139
_refine_diff_density_rms 0.031
_refine_ls_abs_structure_details
;
 Flack x determined using 736 quotients [(I+)-(I-)]/[(I+)+(I-)]
 (Parsons, Flack and Wagner, Acta Cryst. B69 (2013) 249-259).
;
_refine_ls_abs_structure_Flack -0.5(6)
_refine_ls_extinction_method none
_refine_ls_goodness_of_fit_ref 1.066
_refine_ls_hydrogen_treatment constr
_refine_ls_matrix_type full
_refine_ls_number_parameters 277
_refine_ls_number_reflns 3483
_refine_ls_number_restraints 1
_refine_ls_restrained_S_all 1.066
_refine_ls_R_factor_all 0.0699
_refine_ls_R_factor_gt 0.0479
_refine_ls_shift/su_max 0.000
_refine_ls_shift/su_mean 0.000
_refine_ls_structure_factor_coef Fsqd
_refine_ls_weighting_details 'w=1/[\s^2^(Fo^2^)+(0.0457P)^2^] where P=(Fo^2^+2Fc^2^)/3'
_refine_ls_weighting_scheme calc
_refine_ls_wR_factor_gt 0.0951
_refine_ls_wR_factor_ref 0.1109
_reflns_Friedel_coverage 0.556
_reflns_Friedel_fraction_full 0.665
_reflns_Friedel_fraction_max 0.629
_reflns_number_gt 2581
_reflns_number_total 3483
_reflns_threshold_expression 'I > 2\s(I)'
_cod_data_source_file d0ra01580f2.cif
_cod_data_source_block 171215_s3_wh
_cod_depositor_comments 'Adding full bibliography for 7240191.cif.'
_cod_original_cell_volume 1029.89(12)
_cod_database_code 7240191
_shelx_shelxl_version_number 2014/7
_chemical_oxdiff_formula c12h12n2o3
_shelx_space_group_comment
;
The symmetry employed for this shelxl refinement is uniquely defined
by the following loop, which should always be used as a source of
symmetry information in preference to the above space-group names.
They are only intended as comments.
;
_shelx_estimated_absorpt_t_max 0.975
_shelx_estimated_absorpt_t_min 0.965
_reflns_odcompleteness_completeness 99.64
_reflns_odcompleteness_iscentric 1
_reflns_odcompleteness_theta 26.32
_olex2_refinement_description
;
1. Fixed Uiso
 At 1.2 times of:
  All C(H) groups, All C(H,H) groups, All N(H) groups
 At 1.5 times of:
  All C(H,H,H) groups
2. Uiso/Uaniso restraints and constraints
Uanis(C18) = Uanis(C18A)
Uanis(C14) = Uanis(C14A)
Uanis(C13) = Uanis(C13A)
Uanis(O8) = Uanis(O8A)
3. Others
 Sof(C18A)=Sof(H18D)=Sof(H18E)=Sof(H18F)=1-FVAR(1)
 Sof(C18)=Sof(H18A)=Sof(H18B)=Sof(H18C)=FVAR(1)
 Sof(C14A)=Sof(H14D)=Sof(H14E)=Sof(H14F)=1-FVAR(2)
 Sof(C14)=Sof(H14A)=Sof(H14B)=Sof(H14C)=FVAR(2)
 Sof(C13A)=Sof(H13D)=Sof(H13E)=Sof(H13F)=1-FVAR(3)
 Sof(C13)=Sof(H13A)=Sof(H13B)=Sof(H13C)=FVAR(3)
 Sof(O8A)=1-FVAR(4)
 Sof(O8)=FVAR(4)
4.a Ternary CH refined with riding coordinates:
 C1(H1A), C4(H4), C7(H7), C9(H9)
4.b Secondary CH2 refined with riding coordinates:
 C3(H3A,H3B), C5(H5A,H5B), C6(H6A,H6B)
4.c Aromatic/amide H refined with riding coordinates:
 N1(H1)
4.d Idealised Me refined as rotating group:
 C12(H12A,H12B,H12C), C16(H16A,H16B,H16C), C13(H13A,H13B,H13C), C14(H14A,H14B,
 H14C), C18(H18A,H18B,H18C), C13A(H13D,H13E,H13F), C14A(H14D,H14E,H14F),
 C18A(H18D,H18E,H18F)
;
_olex2_submission_special_instructions 'No special instructions were received'

loop_
_space_group_symop_operation_xyz
'x, y, z'
'-x, y+1/2, -z'

loop_
_atom_site_label
_atom_site_type_symbol
_atom_site_fract_x
_atom_site_fract_y
_atom_site_fract_z
_atom_site_U_iso_or_equiv
_atom_site_adp_type
_atom_site_occupancy
_atom_site_site_symmetry_order
_atom_site_calc_flag
_atom_site_refinement_flags_posn
_atom_site_refinement_flags_adp
_atom_site_refinement_flags_occupancy
_atom_site_disorder_assembly
_atom_site_disorder_group
O1 O 0.6927(3) 0.6068(2) 0.7118(2) 0.0535(7) Uani 1 1 d . . . . .
O2 O 0.3414(4) 0.8462(4) 0.8583(3) 0.0909(11) Uani 1 1 d . . . . .
O3 O 0.6823(3) 0.0113(3) 0.7783(3) 0.0952(12) Uani 1 1 d . . . . .
O4 O 0.8596(3) 0.1583(3) 0.8268(3) 0.0661(8) Uani 1 1 d . . . . .
O5 O 0.7469(4) 0.2786(4) 0.5702(3) 0.1024(13) Uani 1 1 d . . . . .
O6 O 0.5939(3) 0.4558(3) 0.5421(2) 0.0782(9) Uani 1 1 d . . . . .
O7 O 0.9835(3) 0.4871(4) 0.7882(3) 0.0822(10) Uani 1 1 d . . . . .
N1 N 0.5535(3) 0.7492(3) 0.8321(3) 0.0611(8) Uani 1 1 d . . . . .
H1 H 0.5850 0.8330 0.8172 0.073 Uiso 1 1 calc R . . . .
N2 N 0.6418(3) 0.2459(3) 0.8069(3) 0.0523(8) Uani 1 1 d . . . . .
C1 C 0.6546(4) 0.6342(4) 0.8296(3) 0.0483(9) Uani 1 1 d . . . . .
H1A H 0.7393 0.6598 0.8752 0.058 Uiso 1 1 calc R . . . .
C2 C 0.4140(4) 0.7386(5) 0.8556(3) 0.0643(11) Uani 1 1 d . . . . .
C3 C 0.3572(4) 0.5934(5) 0.8790(4) 0.0652(11) Uani 1 1 d . . . . .
H3A H 0.2609 0.5869 0.8488 0.078 Uiso 1 1 calc R . . . .
H3B H 0.3548 0.5784 0.9616 0.078 Uiso 1 1 calc R . . . .
C4 C 0.4462(3) 0.4781(4) 0.8251(3) 0.0517(9) Uani 1 1 d . . . . .
H4 H 0.4464 0.4952 0.7419 0.062 Uiso 1 1 calc R . . . .
C5 C 0.3990(4) 0.3267(4) 0.8439(4) 0.0699(12) Uani 1 1 d . . . . .
H5A H 0.4055 0.3039 0.9252 0.084 Uiso 1 1 calc R . . . .
H5B H 0.3010 0.3162 0.8188 0.084 Uiso 1 1 calc R . . . .
C6 C 0.4902(4) 0.2259(4) 0.7775(4) 0.0689(12) Uani 1 1 d . . . . .
H6A H 0.4630 0.1287 0.7945 0.083 Uiso 1 1 calc R . . . .
H6B H 0.4750 0.2417 0.6956 0.083 Uiso 1 1 calc R . . . .
C7 C 0.7005(3) 0.3891(3) 0.8184(3) 0.0430(8) Uani 1 1 d . . . . .
H7 H 0.7832 0.3832 0.8704 0.052 Uiso 1 1 calc R . . . .
C8 C 0.7486(4) 0.4668(4) 0.7052(3) 0.0474(8) Uani 1 1 d . . . . .
C9 C 0.5974(3) 0.4945(4) 0.8704(3) 0.0448(8) Uani 1 1 d . . . . .
H9 H 0.6010 0.4892 0.9546 0.054 Uiso 1 1 calc R . . . .
C10 C 0.7265(4) 0.1287(4) 0.8009(4) 0.0571(10) Uani 1 1 d . . . . .
C11 C 0.9726(4) 0.0489(4) 0.8261(4) 0.0640(11) Uani 1 1 d . . . . .
C12 C 0.9425(6) -0.0672(6) 0.9079(6) 0.128(2) Uani 1 1 d . . . . .
H12A H 0.9210 -0.0274 0.9816 0.192 Uiso 1 1 calc GR . . . .
H12B H 1.0239 -0.1280 0.9155 0.192 Uiso 1 1 calc GR . . . .
H12C H 0.8631 -0.1217 0.8798 0.192 Uiso 1 1 calc GR . . . .
C15 C 0.6980(4) 0.3896(5) 0.5971(3) 0.0623(11) Uani 1 1 d . . . . .
C16 C 0.5379(6) 0.3814(8) 0.4391(4) 0.123(2) Uani 1 1 d . . . . .
H16A H 0.6141 0.3609 0.3882 0.184 Uiso 1 1 calc GR . . . .
H16B H 0.4694 0.4408 0.4002 0.184 Uiso 1 1 calc GR . . . .
H16C H 0.4938 0.2939 0.4617 0.184 Uiso 1 1 calc GR . . . .
C17 C 0.9106(4) 0.4857(5) 0.7050(4) 0.0611(10) Uani 1 1 d . . . . .
O8 O 0.959(2) 0.453(3) 0.6006(19) 0.100(4) Uani 0.35(2) 1 d . . P A 1
C13 C 0.9663(14) -0.0378(16) 0.7102(10) 0.121(4) Uani 0.624(12) 1 d . . P B 1
H13A H 0.8751 -0.0823 0.7015 0.181 Uiso 0.624(12) 1 calc GR . P B 1
H13B H 1.0387 -0.1096 0.7117 0.181 Uiso 0.624(12) 1 calc GR . P B 1
H13C H 0.9811 0.0255 0.6467 0.181 Uiso 0.624(12) 1 calc GR . P B 1
C14 C 1.1010(12) 0.1276(15) 0.8276(15) 0.082(3) Uani 0.471(10) 1 d . . P B 1
H14A H 1.1132 0.1721 0.7541 0.123 Uiso 0.471(10) 1 calc GR . P B 1
H14B H 1.1791 0.0646 0.8434 0.123 Uiso 0.471(10) 1 calc GR . P B 1
H14C H 1.0976 0.1994 0.8863 0.123 Uiso 0.471(10) 1 calc GR . P B 1
C18 C 1.106(4) 0.474(8) 0.583(4) 0.155(10) Uani 0.28(4) 1 d . . P A 1
H18A H 1.1244 0.5729 0.5704 0.233 Uiso 0.28(4) 1 calc GR . P A 1
H18B H 1.1343 0.4199 0.5171 0.233 Uiso 0.28(4) 1 calc GR . P A 1
H18C H 1.1585 0.4419 0.6498 0.233 Uiso 0.28(4) 1 calc GR . P A 1
O8A O 0.9540(11) 0.536(2) 0.6061(9) 0.100(4) Uani 0.65(2) 1 d . . P A 2
C13A C 1.039(2) 0.060(3) 0.7145(17) 0.121(4) Uani 0.376(12) 1 d . . P B 2
H13D H 0.9693 0.0425 0.6547 0.181 Uiso 0.376(12) 1 calc GR . P B 2
H13E H 1.1131 -0.0098 0.7096 0.181 Uiso 0.376(12) 1 calc GR . P B 2
H13F H 1.0779 0.1533 0.7055 0.181 Uiso 0.376(12) 1 calc GR . P B 2
C14A C 1.0886(11) 0.1247(13) 0.9097(13) 0.082(3) Uani 0.529(10) 1 d . . P B 2
H14D H 1.1149 0.2149 0.8776 0.123 Uiso 0.529(10) 1 calc GR . P B 2
H14E H 1.1709 0.0651 0.9169 0.123 Uiso 0.529(10) 1 calc GR . P B 2
H14F H 1.0490 0.1392 0.9842 0.123 Uiso 0.529(10) 1 calc GR . P B 2
C18A C 1.1074(15) 0.569(4) 0.6030(13) 0.155(10) Uani 0.72(4) 1 d . . P A 2
H18D H 1.1252 0.6317 0.5393 0.233 Uiso 0.72(4) 1 calc GR . P A 2
H18E H 1.1602 0.4829 0.5941 0.233 Uiso 0.72(4) 1 calc GR . P A 2
H18F H 1.1362 0.6154 0.6735 0.233 Uiso 0.72(4) 1 calc GR . P A 2

loop_
_atom_site_aniso_label
_atom_site_aniso_U_11
_atom_site_aniso_U_22
_atom_site_aniso_U_33
_atom_site_aniso_U_23
_atom_site_aniso_U_13
_atom_site_aniso_U_12
O1 0.0710(17) 0.0378(15) 0.0515(15) 0.0077(12) -0.0010(13) -0.0040(11)
O2 0.098(2) 0.070(2) 0.104(3) -0.017(2) -0.0106(19) 0.0351(19)
O3 0.082(2) 0.0325(16) 0.169(3) -0.0082(19) -0.048(2) -0.0083(14)
O4 0.0509(14) 0.0353(14) 0.111(2) -0.0030(15) -0.0152(15) -0.0020(11)
O5 0.139(3) 0.092(3) 0.075(2) -0.033(2) -0.0236(19) 0.048(2)
O6 0.088(2) 0.088(2) 0.0574(18) -0.0085(16) -0.0298(15) 0.0144(18)
O7 0.0563(17) 0.112(3) 0.077(2) 0.0123(19) -0.0108(15) -0.0252(17)
N1 0.077(2) 0.0376(17) 0.068(2) 0.0000(18) -0.0121(17) 0.0046(17)
N2 0.0467(15) 0.0338(15) 0.076(2) 0.0035(17) -0.0169(14) -0.0068(14)
C1 0.059(2) 0.039(2) 0.047(2) -0.0015(18) -0.0122(17) -0.0048(17)
C2 0.071(3) 0.064(3) 0.058(2) -0.008(2) -0.012(2) 0.020(2)
C3 0.058(2) 0.073(3) 0.065(3) -0.003(2) 0.0002(19) 0.007(2)
C4 0.0463(19) 0.051(2) 0.057(2) 0.0055(19) -0.0084(16) -0.0020(17)
C5 0.046(2) 0.061(3) 0.102(3) 0.023(3) -0.010(2) -0.0107(19)
C6 0.051(2) 0.042(2) 0.112(4) 0.005(2) -0.027(2) -0.0148(19)
C7 0.0471(17) 0.0322(18) 0.049(2) 0.0023(17) -0.0131(15) -0.0074(15)
C8 0.0519(19) 0.040(2) 0.050(2) 0.0038(18) -0.0084(16) -0.0008(16)
C9 0.0502(19) 0.044(2) 0.0403(17) 0.0029(16) -0.0043(15) -0.0016(15)
C10 0.059(2) 0.037(2) 0.075(3) 0.001(2) -0.018(2) -0.0067(18)
C11 0.062(2) 0.047(2) 0.083(3) 0.000(2) -0.001(2) 0.0134(19)
C12 0.081(4) 0.110(5) 0.192(7) 0.062(5) -0.020(4) 0.014(3)
C15 0.070(3) 0.067(3) 0.049(2) -0.001(2) -0.0039(19) 0.007(2)
C16 0.148(5) 0.148(6) 0.070(3) -0.031(4) -0.059(3) 0.017(4)
C17 0.056(2) 0.071(3) 0.057(2) 0.016(2) -0.0010(19) -0.006(2)
O8 0.073(2) 0.163(12) 0.064(2) 0.038(7) 0.0057(17) -0.038(7)
C13 0.136(10) 0.130(11) 0.096(5) -0.035(8) 0.000(7) 0.039(7)
C14 0.051(3) 0.072(4) 0.124(9) -0.014(8) 0.000(6) 0.004(3)
C18 0.082(4) 0.29(3) 0.096(7) 0.027(11) 0.014(4) -0.088(12)
O8A 0.073(2) 0.163(12) 0.064(2) 0.038(7) 0.0057(17) -0.038(7)
C13A 0.136(10) 0.130(11) 0.096(5) -0.035(8) 0.000(7) 0.039(7)
C14A 0.051(3) 0.072(4) 0.124(9) -0.014(8) 0.000(6) 0.004(3)
C18A 0.082(4) 0.29(3) 0.096(7) 0.027(11) 0.014(4) -0.088(12)

loop_
_atom_type_symbol
_atom_type_description
_atom_type_scat_dispersion_real
_atom_type_scat_dispersion_imag
_atom_type_scat_source
C C 0.0033 0.0016 'International Tables Vol C Tables 4.2.6.8 and 6.1.1.4'
H H 0.0000 0.0000 'International Tables Vol C Tables 4.2.6.8 and 6.1.1.4'
N N 0.0061 0.0033 'International Tables Vol C Tables 4.2.6.8 and 6.1.1.4'
O O 0.0106 0.0060 'International Tables Vol C Tables 4.2.6.8 and 6.1.1.4'

loop_
_geom_angle_atom_site_label_1
_geom_angle_atom_site_label_2
_geom_angle_atom_site_label_3
_geom_angle
_geom_angle_site_symmetry_1
_geom_angle_site_symmetry_3
_geom_angle_publ_flag
C8 O1 C1 108.4(2) . . ?
C10 O4 C11 122.5(3) . . ?
C15 O6 C16 115.0(4) . . ?
C2 N1 C1 126.6(3) . . ?
C7 N2 C6 120.2(3) . . ?
C10 N2 C6 116.9(3) . . ?
C10 N2 C7 121.8(3) . . ?
O1 C1 C9 104.0(3) . . ?
N1 C1 O1 109.3(3) . . ?
N1 C1 C9 113.9(3) . . ?
O2 C2 N1 119.5(4) . . ?
O2 C2 C3 123.2(4) . . ?
N1 C2 C3 117.3(3) . . ?
C2 C3 C4 111.9(3) . . ?
C3 C4 C9 108.1(3) . . ?
C5 C4 C3 116.6(3) . . ?
C5 C4 C9 108.9(3) . . ?
C6 C5 C4 110.2(3) . . ?
N2 C6 C5 111.3(3) . . ?
N2 C7 C8 117.7(3) . . ?
N2 C7 C9 113.0(3) . . ?
C9 C7 C8 103.1(3) . . ?
O1 C8 C7 105.6(3) . . ?
O1 C8 C15 112.1(3) . . ?
O1 C8 C17 105.3(3) . . ?
C15 C8 C7 112.1(3) . . ?
C15 C8 C17 110.5(3) . . ?
C17 C8 C7 110.9(3) . . ?
C1 C9 C4 108.8(3) . . ?
C1 C9 C7 101.9(3) . . ?
C4 C9 C7 113.7(3) . . ?
O3 C10 O4 124.6(4) . . ?
O3 C10 N2 123.3(3) . . ?
O4 C10 N2 112.1(3) . . ?
O4 C11 C13 110.4(5) . . ?
O4 C11 C14A 99.8(5) . . ?
C12 C11 O4 111.1(4) . . ?
C12 C11 C13 99.4(7) . . ?
C12 C11 C14A 94.3(6) . . ?
C14 C11 O4 104.7(6) . . ?
C14 C11 C12 123.5(8) . . ?
C14 C11 C13 107.3(9) . . ?
C13A C11 O4 106.2(9) . . ?
C13A C11 C12 135.8(10) . . ?
C13A C11 C14A 101.9(11) . . ?
O5 C15 O6 125.3(4) . . ?
O5 C15 C8 121.3(4) . . ?
O6 C15 C8 113.3(4) . . ?
O7 C17 C8 124.5(4) . . ?
O7 C17 O8 123.0(10) . . ?
O7 C17 O8A 121.8(6) . . ?
O8 C17 C8 109.2(9) . . ?
O8A C17 C8 111.6(5) . . ?
C17 O8 C18 117(3) . . ?
C17 O8A C18A 114.7(9) . . ?

loop_
_geom_bond_atom_site_label_1
_geom_bond_atom_site_label_2
_geom_bond_distance
_geom_bond_site_symmetry_2
_geom_bond_publ_flag
O1 C1 1.445(4) . ?
O1 C8 1.419(4) . ?
O2 C2 1.222(5) . ?
O3 C10 1.206(5) . ?
O4 C10 1.316(4) . ?
O4 C11 1.482(4) . ?
O5 C15 1.184(5) . ?
O6 C15 1.318(5) . ?
O6 C16 1.474(6) . ?
O7 C17 1.175(4) . ?
N1 C1 1.442(5) . ?
N1 C2 1.354(5) . ?
N2 C6 1.477(4) . ?
N2 C7 1.460(4) . ?
N2 C10 1.363(5) . ?
C1 C9 1.499(5) . ?
C2 C3 1.492(6) . ?
C3 C4 1.513(5) . ?
C4 C5 1.507(5) . ?
C4 C9 1.520(4) . ?
C5 C6 1.503(6) . ?
C7 C8 1.579(5) . ?
C7 C9 1.522(5) . ?
C8 C15 1.519(5) . ?
C8 C17 1.540(5) . ?
C11 C12 1.478(7) . ?
C11 C13 1.573(12) . ?
C11 C14 1.420(13) . ?
C11 C13A 1.45(2) . ?
C11 C14A 1.615(13) . ?
C17 O8 1.34(2) . ?
C17 O8A 1.317(11) . ?
O8 C18 1.42(4) . ?
O8A C18A 1.484(18) . ?

loop_
_geom_torsion_atom_site_label_1
_geom_torsion_atom_site_label_2
_geom_torsion_atom_site_label_3
_geom_torsion_atom_site_label_4
_geom_torsion
_geom_torsion_site_symmetry_1
_geom_torsion_site_symmetry_2
_geom_torsion_site_symmetry_3
_geom_torsion_site_symmetry_4
_geom_torsion_publ_flag
O1 C1 C9 C4 -79.1(3) . . . . ?
O1 C1 C9 C7 41.2(3) . . . . ?
O1 C8 C15 O5 170.8(4) . . . . ?
O1 C8 C15 O6 -11.6(4) . . . . ?
O1 C8 C17 O7 90.6(5) . . . . ?
O1 C8 C17 O8 -109.6(13) . . . . ?
O1 C8 C17 O8A -73.1(10) . . . . ?
O2 C2 C3 C4 156.9(4) . . . . ?
O7 C17 O8 C18 -24(4) . . . . ?
O7 C17 O8A C18A 11(2) . . . . ?
N1 C1 C9 C4 39.7(4) . . . . ?
N1 C1 C9 C7 160.0(3) . . . . ?
N1 C2 C3 C4 -24.2(5) . . . . ?
N2 C7 C8 O1 134.0(3) . . . . ?
N2 C7 C8 C15 11.6(4) . . . . ?
N2 C7 C8 C17 -112.4(4) . . . . ?
N2 C7 C9 C1 -158.1(3) . . . . ?
N2 C7 C9 C4 -41.2(4) . . . . ?
C1 O1 C8 C7 17.2(3) . . . . ?
C1 O1 C8 C15 139.5(3) . . . . ?
C1 O1 C8 C17 -100.3(3) . . . . ?
C1 N1 C2 O2 177.6(3) . . . . ?
C1 N1 C2 C3 -1.3(5) . . . . ?
C2 N1 C1 O1 108.6(4) . . . . ?
C2 N1 C1 C9 -7.1(5) . . . . ?
C2 C3 C4 C5 179.7(3) . . . . ?
C2 C3 C4 C9 56.7(4) . . . . ?
C3 C4 C5 C6 175.4(3) . . . . ?
C3 C4 C9 C1 -64.4(4) . . . . ?
C3 C4 C9 C7 -177.2(3) . . . . ?
C4 C5 C6 N2 55.1(5) . . . . ?
C5 C4 C9 C1 168.1(3) . . . . ?
C5 C4 C9 C7 55.3(4) . . . . ?
C6 N2 C7 C8 -84.5(4) . . . . ?
C6 N2 C7 C9 35.7(4) . . . . ?
C6 N2 C10 O3 -3.5(6) . . . . ?
C6 N2 C10 O4 178.9(3) . . . . ?
C7 N2 C6 C5 -42.9(5) . . . . ?
C7 N2 C10 O3 -171.2(4) . . . . ?
C7 N2 C10 O4 11.2(5) . . . . ?
C7 C8 C15 O5 -70.6(5) . . . . ?
C7 C8 C15 O6 107.0(4) . . . . ?
C7 C8 C17 O7 -23.2(6) . . . . ?
C7 C8 C17 O8 136.6(13) . . . . ?
C7 C8 C17 O8A 173.1(10) . . . . ?
C8 O1 C1 N1 -159.2(3) . . . . ?
C8 O1 C1 C9 -37.2(3) . . . . ?
C8 C7 C9 C1 -29.9(3) . . . . ?
C8 C7 C9 C4 86.9(3) . . . . ?
C8 C17 O8 C18 176(3) . . . . ?
C8 C17 O8A C18A 174.7(18) . . . . ?
C9 C4 C5 C6 -62.1(4) . . . . ?
C9 C7 C8 O1 8.8(3) . . . . ?
C9 C7 C8 C15 -113.5(3) . . . . ?
C9 C7 C8 C17 122.4(3) . . . . ?
C10 O4 C11 C12 -59.6(5) . . . . ?
C10 O4 C11 C13 49.7(8) . . . . ?
C10 O4 C11 C14 164.9(8) . . . . ?
C10 O4 C11 C13A 96.2(12) . . . . ?
C10 O4 C11 C14A -158.2(6) . . . . ?
C10 N2 C6 C5 149.1(4) . . . . ?
C10 N2 C7 C8 82.9(4) . . . . ?
C10 N2 C7 C9 -157.0(3) . . . . ?
C11 O4 C10 O3 2.6(6) . . . . ?
C11 O4 C10 N2 -179.8(3) . . . . ?
C15 C8 C17 O7 -148.2(5) . . . . ?
C15 C8 C17 O8 11.7(13) . . . . ?
C15 C8 C17 O8A 48.2(10) . . . . ?
C16 O6 C15 O5 -0.2(7) . . . . ?
C16 O6 C15 C8 -177.7(4) . . . . ?
C17 C8 C15 O5 53.7(5) . . . . ?
C17 C8 C15 O6 -128.7(4) . . . . ?
